data_2012042
loop_
_publ_author_name
'Centore, Roberto'
'Tuzi, Angela'

_publ_section_title
;
 Polynuclear coordination compounds of alkali metal ions with organic
 chromophores
;
_journal_issue 6
_journal_name_full 'Acta Crystallographica Section C'
_journal_page_first 698
_journal_page_last 701
_journal_paper_doi 10.1107/S0108270101004231
_journal_volume 57
_journal_year 2001
_chemical_formula_iupac 'K 1+, C17 H18 N3 O4 1-, 2H2 O1'
_chemical_formula_moiety 'K 1+, C17 H18 N3 O4 1-, 2H2 O1'
_chemical_formula_sum 'C17 H22 K N3 O6'
_chemical_formula_weight 403.48
_chemical_name_systematic
;
 Potassium 4-(4-bis(hydroxyethyl)amino-phenylazo)benzoate
 dihydrate
;
_space_group_IT_number 4
_symmetry_cell_setting monoclinic
_symmetry_space_group_name_Hall 'P 2yb'
_symmetry_space_group_name_H-M 'P 1 21 1'
_audit_creation_method SHELXL-97
_cell_angle_alpha 90.00
_cell_angle_beta 92.81(5)
_cell_angle_gamma 90.00
_cell_formula_units_Z 2
_cell_length_a 8.238(8)
_cell_length_b 7.498(6)
_cell_length_c 15.016(8)
_cell_measurement_reflns_used 24
_cell_measurement_temperature 293(2)
_cell_measurement_theta_max 8.55
_cell_measurement_theta_min 7.30
_cell_volume 926.4(13)
_computing_cell_refinement 'CELLDIM (Nonius, 1996)'
_computing_data_collection 'MACH3 Software (Nonius, 1996)'
_computing_data_reduction 'XCAD4-PC (Harms, 1996)'
_computing_molecular_graphics 'ORTEP-3 (Farrugia, 1999) and PLATON-92 (Spek, 1992)'
_computing_structure_refinement 'SHELXL97 (Sheldrick, 1997)'
_computing_structure_solution 'SHELXS97 (Sheldrick, 1997)'
_diffrn_ambient_temperature 293(2)
_diffrn_measured_fraction_theta_full 1.000
_diffrn_measured_fraction_theta_max 1.000
_diffrn_measurement_device 'Nonius MACH3'
_diffrn_measurement_method \w/\q
_diffrn_radiation_monochromator graphite
_diffrn_radiation_source 'fine-focus sealed tube'
_diffrn_radiation_type MoK\a
_diffrn_radiation_wavelength .71069
_diffrn_reflns_av_R_equivalents .0354
_diffrn_reflns_av_sigmaI/netI .0434
_diffrn_reflns_limit_h_max 9
_diffrn_reflns_limit_h_min -9
_diffrn_reflns_limit_k_max 8
_diffrn_reflns_limit_k_min 0
_diffrn_reflns_limit_l_max 17
_diffrn_reflns_limit_l_min 0
_diffrn_reflns_number 1927
_diffrn_reflns_theta_full 24.90
_diffrn_reflns_theta_max 24.90
_diffrn_reflns_theta_min 1.35
_diffrn_standards_decay_% .1
_diffrn_standards_interval_time 120
_diffrn_standards_number 2
_exptl_absorpt_coefficient_mu .327
_exptl_absorpt_correction_type none
_exptl_crystal_colour orange
_exptl_crystal_density_diffrn 1.446
_exptl_crystal_density_method 'not measured'
_exptl_crystal_description plate
_exptl_crystal_F_000 424
_exptl_crystal_size_max .3
_exptl_crystal_size_mid .3
_exptl_crystal_size_min .1
_refine_diff_density_max .229
_refine_diff_density_min -.213
_refine_ls_abs_structure_details 'Flack (1983)'
_refine_ls_abs_structure_Flack -.03(9)
_refine_ls_extinction_method none
_refine_ls_goodness_of_fit_ref 1.027
_refine_ls_hydrogen_treatment constr
_refine_ls_matrix_type full
_refine_ls_number_parameters 244
_refine_ls_number_reflns 1757
_refine_ls_number_restraints 1
_refine_ls_restrained_S_all 1.027
_refine_ls_R_factor_all .0626
_refine_ls_R_factor_gt .0391
_refine_ls_shift/su_max .001
_refine_ls_shift/su_mean .000
_refine_ls_structure_factor_coef Fsqd
_refine_ls_weighting_details 'calc w = 1/[\s^2^(Fo^2^)+(0.0477P)^2^+0.3483P] where P = (Fo^2^+2Fc^2^)/3'
_refine_ls_weighting_scheme calc
_refine_ls_wR_factor_ref .1035
_reflns_number_gt 1427
_reflns_number_total 1757
_reflns_threshold_expression I>2\s(I)
_cod_data_source_file na1508.cif
_cod_data_source_block II
_cod_original_sg_symbol_H-M 'P 21'
_cod_database_code 2012042
_cod_database_fobs_code 2012042

loop_
_symmetry_equiv_pos_as_xyz
'x, y, z'
'-x, y+1/2, -z'

loop_
_atom_site_label
_atom_site_fract_x
_atom_site_fract_y
_atom_site_fract_z
_atom_site_U_iso_or_equiv
_atom_site_adp_type
_atom_site_calc_flag
_atom_site_refinement_flags
_atom_site_occupancy
_atom_site_disorder_assembly
_atom_site_disorder_group
_atom_site_type_symbol
K1 .96028(11) .27467(19) .09027(7) .0464(3) Uani d . 1 . . K
N1 1.4270(4) .1932(6) .3088(2) .0302(9) Uani d . 1 . . N
N2 1.8681(4) .1598(5) .6035(2) .0307(9) Uani d . 1 . . N
N3 1.9994(4) .2415(6) .5956(2) .0366(10) Uani d . 1 . . N
O1 1.6378(3) .3076(5) .10467(18) .0407(9) Uani d . 1 . . O
HO1 1.5742 .2912 .0552 .041 Uiso d R 1 . . H
O2 1.0809(4) .3217(5) .2787(2) .0462(9) Uani d . 1 . . O
HO2 1.1047 .4556 .3021 .046 Uiso d R 1 . . H
O3 2.4117(4) .2497(6) .96932(19) .0447(9) Uani d . 1 . . O
O4 2.6068(3) .2448(6) .8718(2) .0441(9) Uani d . 1 . . O
O1W 1.1946(4) .0187(6) .0535(2) .0480(10) Uani d . 1 . . O
H1O1 1.2579 -.0758 .0787 .048 Uiso d R 1 . . H
H2O1 1.2694 .0537 .0149 .048 Uiso d R 1 . . H
O2W 1.1908(4) .5088(6) .0322(3) .0521(11) Uani d . 1 . . O
H1O2 1.2496 .5916 .0678 .052 Uiso d R 1 . . H
H2O2 1.2795 .4302 .0300 .052 Uiso d R 1 . . H
C1 1.5814(5) .1951(7) .1714(3) .0336(11) Uani d . 1 . . C
H1A 1.6729 .1521 .2085 .034 Uiso calc R 1 . . H
H1B 1.5270 .0928 .1440 .034 Uiso calc R 1 . . H
C2 1.4634(5) .2948(7) .2292(2) .0300(10) Uani d . 1 . . C
H2A 1.5104 .4088 .2470 .030 Uiso calc R 1 . . H
H2B 1.3632 .3179 .1945 .030 Uiso calc R 1 . . H
C3 1.1328(5) .1797(7) .3363(3) .0394(12) Uani d . 1 . . C
H3A 1.0445 .0952 .3412 .039 Uiso calc R 1 . . H
H3B 1.1596 .2270 .3953 .039 Uiso calc R 1 . . H
C4 1.2778(5) .0852(7) .3029(3) .0306(10) Uani d . 1 . . C
H4A 1.2959 -.0234 .3371 .031 Uiso calc R 1 . . H
H4B 1.2550 .0513 .2412 .031 Uiso calc R 1 . . H
C5 1.5337(5) .1858(6) .3808(3) .0276(10) Uani d . 1 . . C
C6 1.5021(5) .0901(7) .4586(3) .0290(10) Uani d . 1 . . C
H6 1.4039 .0297 .4620 .029 Uiso calc R 1 . . H
C7 1.6132(5) .0840(7) .5296(3) .0307(10) Uani d . 1 . . C
H7 1.5897 .0185 .5799 .031 Uiso calc R 1 . . H
C8 1.7598(5) .1738(7) .5276(3) .0287(10) Uani d . 1 . . C
C9 1.7902(4) .2756(8) .4525(2) .0295(9) Uani d . 1 . . C
H9 1.8860 .3410 .4512 .029 Uiso calc R 1 . . H
C10 1.6831(4) .2809(7) .3816(2) .0280(9) Uani d . 1 . . C
H10 1.7076 .3483 .3320 .028 Uiso calc R 1 . . H
C11 2.1066(5) .2367(6) .6732(3) .0309(11) Uani d . 1 . . C
C12 2.0551(5) .2224(6) .7597(3) .0342(11) Uani d . 1 . . C
H12 1.9450 .2124 .7700 .034 Uiso calc R 1 . . H
C13 2.1686(5) .2231(7) .8297(3) .0374(12) Uani d . 1 . . C
H13 2.1350 .2127 .8877 .037 Uiso calc R 1 . . H
C14 2.3353(5) .2394(6) .8149(3) .0299(10) Uani d . 1 . . C
C15 2.3820(5) .2553(7) .7284(3) .0341(10) Uani d . 1 . . C
H15 2.4919 .2636 .7176 .034 Uiso calc R 1 . . H
C16 2.2696(5) .2590(8) .6583(3) .0348(10) Uani d . 1 . . C
H16 2.3029 .2765 .6006 .035 Uiso calc R 1 . . H
C17 2.4600(5) .2432(7) .8909(3) .0345(11) Uani d . 1 . . C

loop_
_atom_site_aniso_label
_atom_site_aniso_U_11
_atom_site_aniso_U_22
_atom_site_aniso_U_33
_atom_site_aniso_U_12
_atom_site_aniso_U_13
_atom_site_aniso_U_23
K1 .0303(5) .0551(7) .0538(6) .0007(6) .0018(4) .0001(7)
N1 .0241(18) .042(2) .0241(18) -.0056(18) -.0012(15) .0032(17)
N2 .031(2) .035(2) .0249(19) .0005(19) -.0044(15) -.0026(17)
N3 .0334(19) .044(3) .0313(18) -.003(2) -.0068(15) .004(2)
O1 .0361(16) .061(3) .0248(15) -.0094(18) -.0006(12) .0023(17)
O2 .0409(18) .042(2) .055(2) .0068(17) -.0029(16) .0009(19)
O3 .0447(17) .057(3) .0314(16) -.003(2) -.0088(13) .0013(19)
O4 .0307(16) .054(2) .0463(17) -.0002(19) -.0099(14) .0013(19)
O1W .033(2) .061(3) .051(2) .0126(19) .0052(16) .0064(19)
O2W .029(2) .057(3) .069(3) -.0082(19) -.0089(17) -.003(2)
C1 .039(2) .035(3) .026(2) .000(2) -.0010(19) .000(2)
C2 .032(2) .033(3) .0250(19) -.004(2) .0005(16) .006(2)
C3 .030(2) .048(3) .040(3) -.005(2) .006(2) .001(3)
C4 .030(2) .031(3) .030(2) -.002(2) -.0010(18) .000(2)
C5 .027(2) .029(2) .027(2) -.002(2) .0048(18) -.004(2)
C6 .023(2) .033(3) .032(2) -.006(2) .0031(18) .002(2)
C7 .032(2) .034(3) .026(2) -.002(2) -.0025(18) .006(2)
C8 .025(2) .037(3) .024(2) .002(2) -.0016(17) .000(2)
C9 .0225(18) .036(2) .030(2) -.001(2) .0028(16) -.005(2)
C10 .0272(19) .033(2) .0240(19) -.001(2) .0049(16) .004(2)
C11 .034(2) .033(3) .025(2) -.002(2) -.0068(17) -.005(2)
C12 .028(2) .037(3) .037(2) -.002(2) -.0034(18) -.001(2)
C13 .034(2) .051(4) .027(2) -.002(2) -.0009(18) -.002(2)
C14 .035(2) .022(2) .032(2) .000(2) -.0064(18) .001(2)
C15 .031(2) .037(3) .035(2) -.003(2) .0013(17) .004(2)
C16 .041(2) .038(3) .026(2) -.005(3) .0032(17) -.003(3)
C17 .038(2) .028(3) .036(2) -.003(2) -.0082(19) .001(2)

loop_
_atom_type_symbol
_atom_type_description
_atom_type_scat_dispersion_real
_atom_type_scat_dispersion_imag
_atom_type_scat_source
C C .0033 .0016 'International Tables Vol C Tables 4.2.6.8 and 6.1.1.4'
H H .0000 .0000 'International Tables Vol C Tables 4.2.6.8 and 6.1.1.4'
O O .0106 .0060 'International Tables Vol C Tables 4.2.6.8 and 6.1.1.4'
N N .0061 .0033 'International Tables Vol C Tables 4.2.6.8 and 6.1.1.4'
K K .2009 .2494 'International Tables Vol C Tables 4.2.6.8 and 6.1.1.4'

loop_
_geom_angle_atom_site_label_1
_geom_angle_atom_site_label_2
_geom_angle_atom_site_label_3
_geom_angle_site_symmetry_1
_geom_angle_site_symmetry_3
_geom_angle
_geom_angle_publ_flag
O1 K1 O2W 1_455 . 131.71(13) no
O1 K1 O1W 1_455 . 140.70(13) no
O2W K1 O1W . . 83.21(13) no
O1 K1 O2W 1_455 2_745 73.95(12) no
O2W K1 O2W . 2_745 120.63(7) no
O1W K1 O2W . 2_745 71.75(12) no
O1 K1 O2 1_455 . 101.42(10) yes
O2W K1 O2 . . 91.27(12) yes
O1W K1 O2 . . 93.88(11) yes
O2W K1 O2 2_745 . 141.76(12) no
O1 K1 O1W 1_455 2_755 67.79(11) no
O2W K1 O1W . 2_755 70.50(12) no
O1W K1 O1W . 2_755 122.62(7) no
O2W K1 O1W 2_745 2_755 79.37(12) no
O2 K1 O1W . 2_755 135.12(12) no
O1 K1 C1 1_455 1_455 22.26(11) no
O2W K1 C1 . 1_455 150.27(13) no
O1W K1 C1 . 1_455 126.52(14) no
O2W K1 C1 2_745 1_455 75.07(12) no
O2 K1 C1 . 1_455 87.16(11) no
O1W K1 C1 2_755 1_455 89.96(12) no
O1 K1 K1 1_455 2_745 106.64(9) no
O2W K1 K1 . 2_745 102.03(11) no
O1W K1 K1 . 2_745 38.76(9) no
O2W K1 K1 2_745 2_745 33.40(8) no
O2 K1 K1 . 2_745 126.52(8) no
O1W K1 K1 2_755 2_745 97.79(10) no
C1 K1 K1 1_455 2_745 102.69(9) no
O1 K1 K1 1_455 2_755 98.01(9) no
O2W K1 K1 . 2_755 36.01(9) no
O1W K1 K1 . 2_755 108.48(11) no
O2W K1 K1 2_745 2_755 104.27(10) no
O2 K1 K1 . 2_755 113.93(9) no
O1W K1 K1 2_755 2_755 34.89(8) no
C1 K1 K1 1_455 2_755 119.70(9) no
K1 K1 K1 2_745 2_755 106.10(7) no
C5 N1 C2 . . 121.4(3) no
C5 N1 C4 . . 122.1(4) no
C2 N1 C4 . . 116.2(3) no
N3 N2 C8 . . 113.5(4) no
N2 N3 C11 . . 114.3(4) no
C1 O1 K1 . 1_655 111.4(3) no
C3 O2 K1 . . 124.5(3) no
K1 O1W K1 . 2_745 106.36(13) no
K1 O2W K1 . 2_755 110.59(13) no
O1 C1 C2 . . 110.7(4) no
O1 C1 K1 . 1_655 46.35(19) no
C2 C1 K1 . 1_655 136.5(3) no
N1 C2 C1 . . 111.8(4) no
O2 C3 C4 . . 111.8(4) no
N1 C4 C3 . . 113.4(4) no
N1 C5 C6 . . 122.8(4) no
N1 C5 C10 . . 120.7(4) no
C6 C5 C10 . . 116.4(4) no
C7 C6 C5 . . 121.2(4) no
C6 C7 C8 . . 121.1(4) no
C7 C8 C9 . . 118.4(4) no
C7 C8 N2 . . 117.5(4) no
C9 C8 N2 . . 124.1(4) no
C10 C9 C8 . . 121.2(4) no
C9 C10 C5 . . 121.6(4) no
C16 C11 C12 . . 120.3(4) no
C16 C11 N3 . . 115.5(4) no
C12 C11 N3 . . 124.0(4) no
C13 C12 C11 . . 119.2(4) no
C12 C13 C14 . . 120.9(4) no
C15 C14 C13 . . 118.4(4) no
C15 C14 C17 . . 120.2(4) no
C13 C14 C17 . . 121.3(4) no
C16 C15 C14 . . 121.2(4) no
C15 C16 C11 . . 119.9(4) no
O4 C17 O3 . . 124.3(4) no
O4 C17 C14 . . 117.2(4) no
O3 C17 C14 . . 118.4(4) no

loop_
_geom_bond_atom_site_label_1
_geom_bond_atom_site_label_2
_geom_bond_site_symmetry_2
_geom_bond_distance
_geom_bond_publ_flag
K1 O1 1_455 2.687(4) yes
K1 O2W . 2.759(4) yes
K1 O1W . 2.796(4) yes
K1 O2W 2_745 2.946(5) yes
K1 O2 . 2.974(4) yes
K1 O1W 2_755 3.060(4) yes
K1 C1 1_455 3.458(5) no
K1 K1 2_745 4.691(3) no
K1 K1 2_755 4.691(3) no
N1 C5 . 1.361(5) yes
N1 C2 . 1.460(5) no
N1 C4 . 1.471(6) no
N2 N3 . 1.254(5) yes
N2 C8 . 1.416(5) yes
N3 C11 . 1.428(5) yes
O1 C1 . 1.407(6) no
O1 K1 1_655 2.687(4) no
O2 C3 . 1.424(6) no
O3 C17 . 1.262(5) yes
O4 C17 . 1.256(5) yes
O1W K1 2_745 3.060(4) no
O2W K1 2_755 2.946(5) no
C1 C2 . 1.530(6) no
C1 K1 1_655 3.458(5) no
C3 C4 . 1.497(6) no
C5 C6 . 1.407(6) yes
C5 C10 . 1.421(6) yes
C6 C7 . 1.372(6) yes
C7 C8 . 1.384(6) yes
C8 C9 . 1.395(6) yes
C9 C10 . 1.350(5) yes
C11 C16 . 1.383(6) no
C11 C12 . 1.390(6) no
C12 C13 . 1.372(6) no
C13 C14 . 1.407(6) no
C14 C15 . 1.377(6) no
C14 C17 . 1.498(6) no
C15 C16 . 1.368(6) no

loop_
_geom_hbond_atom_site_label_D
_geom_hbond_atom_site_label_H
_geom_hbond_atom_site_label_A
_geom_hbond_site_symmetry_A
_geom_hbond_distance_DH
_geom_hbond_distance_HA
_geom_hbond_distance_DA
_geom_hbond_angle_DHA
_geom_hbond_publ_flag
O1 HO1 O3 1_454 .90 1.84 2.724(4) 169 yes
O1W H2O1 O3 1_454 .90 2.02 2.831(6) 148 yes
O1W H1O1 O4 2_946 .95 1.88 2.824(6) 177 yes
O2W H2O2 O3 1_454 .94 1.99 2.855(6) 152 yes
O2W H1O2 O4 2_956 .94 1.85 2.785(5) 171 yes
O2 HO2 N2 2_856 1.08 2.09 3.108(6) 156 yes

loop_
_geom_torsion_atom_site_label_1
_geom_torsion_atom_site_label_2
_geom_torsion_atom_site_label_3
_geom_torsion_atom_site_label_4
_geom_torsion_site_symmetry_1
_geom_torsion_site_symmetry_4
_geom_torsion
_geom_torsion_publ_flag
C8 N2 N3 C11 . . 176.9(4) yes
O1 K1 O2 C3 1_455 . 102.6(3) no
O2W K1 O2 C3 . . -124.3(3) no
O1W K1 O2 C3 . . -41.0(3) no
O2W K1 O2 C3 2_745 . 24.1(4) no
O1W K1 O2 C3 2_755 . 172.5(3) no
C1 K1 O2 C3 1_455 . 85.4(3) no
K1 K1 O2 C3 2_745 . -18.3(3) no
K1 K1 O2 C3 2_755 . -153.2(3) no
O1 K1 O1W K1 1_455 2_745 36.9(2) no
O2W K1 O1W K1 . 2_745 -118.92(15) no
O2W K1 O1W K1 2_745 2_745 6.50(13) no
O2 K1 O1W K1 . 2_745 150.26(12) no
O1W K1 O1W K1 2_755 2_745 -57.3(2) no
C1 K1 O1W K1 1_455 2_745 60.93(17) no
K1 K1 O1W K1 2_755 2_745 -92.91(12) no
O1 K1 O2W K1 1_455 2_755 -24.7(2) no
O1W K1 O2W K1 . 2_755 134.98(16) no
O2W K1 O2W K1 2_745 2_755 70.9(2) no
O2 K1 O2W K1 . 2_755 -131.27(14) no
O1W K1 O2W K1 2_755 2_755 6.81(13) no
C1 K1 O2W K1 1_455 2_755 -44.8(3) no
K1 K1 O2W K1 2_745 2_755 100.91(13) no
K1 O1 C1 C2 1_655 . 135.4(3) no
C5 N1 C2 C1 . . 77.9(5) no
C4 N1 C2 C1 . . -95.9(4) no
O1 C1 C2 N1 . . -169.1(3) no
K1 C1 C2 N1 1_655 . -121.5(4) no
K1 O2 C3 C4 . . 62.8(5) no
C5 N1 C4 C3 . . 92.7(5) no
C2 N1 C4 C3 . . -93.5(5) no
O2 C3 C4 N1 . . 69.6(5) no
C2 N1 C5 C6 . . 179.6(4) yes
C4 N1 C5 C6 . . -6.9(7) no
C2 N1 C5 C10 . . 1.5(6) no
C4 N1 C5 C10 . . 174.9(4) no
N1 C5 C6 C7 . . 179.3(4) no
C10 C5 C6 C7 . . -2.5(7) no
C5 C6 C7 C8 . . .8(7) no
C6 C7 C8 C9 . . 1.9(7) no
C6 C7 C8 N2 . . -179.7(4) no
N3 N2 C8 C7 . . 178.5(4) yes
N3 N2 C8 C9 . . -3.2(6) no
C7 C8 C9 C10 . . -2.9(7) no
N2 C8 C9 C10 . . 178.8(5) no
C8 C9 C10 C5 . . 1.1(8) no
N1 C5 C10 C9 . . 179.8(5) no
C6 C5 C10 C9 . . 1.6(7) no
N2 N3 C11 C16 . . 155.2(5) yes
N2 N3 C11 C12 . . -28.8(7) no
C16 C11 C12 C13 . . -2.7(7) no
N3 C11 C12 C13 . . -178.5(5) no
C11 C12 C13 C14 . . .5(8) no
C12 C13 C14 C15 . . .2(8) no
C12 C13 C14 C17 . . 179.0(5) no
C13 C14 C15 C16 . . 1.3(8) no
C17 C14 C15 C16 . . -177.5(5) no
C14 C15 C16 C11 . . -3.6(8) no
C12 C11 C16 C15 . . 4.3(8) no
N3 C11 C16 C15 . . -179.6(5) no
C15 C14 C17 O4 . . -6.4(7) no
C13 C14 C17 O4 . . 174.9(5) no
C15 C14 C17 O3 . . 171.7(5) no
C13 C14 C17 O3 . . -7.1(7) no
